data_1559036
loop_
_publ_author_name
'Kofod, Pauli'
'Alcock, Nathaniel W.'
'Moore, Peter'

_publ_section_title
;
 Two Analogous Azamacrocyclic Compounds of Cobalt(III) and Rhodium(III)
 Containing Pendent Metal--Carbon Bonds. Synthesis and Comparison by NMR
 and X-Ray Structure Determinations
;
_journal_name_full 'Acta Chemica Scandinavica'
_journal_page_first 1083
_journal_page_last 1090
_journal_paper_doi 10.3891/acta.chem.scand.47-1083
_journal_volume 47
_journal_year 1993
_chemical_formula_sum 'C30 H34.5 Cl2 F6 N4 O0.25 P Rh'
_chemical_formula_weight 773.9
_chemical_name_common
;
[C29 H32 N4 Rh]+ [P F6]- [CH2 Cl2] (H2 O)
;
_space_group_IT_number 2
_space_group_name_Hall '-P 1'
_space_group_name_H-M_alt 'P -1'
_symmetry_cell_setting triclinic
_symmetry_Int_Tables_number 2
_symmetry_space_group_name_Hall '-P 1'
_symmetry_space_group_name_H-M 'P -1'
_cell_angle_alpha 81.95(3)
_cell_angle_beta 70.84(4)
_cell_angle_gamma 77.69(4)
_cell_formula_units_Z 2
_cell_length_a 10.197(5)
_cell_length_b 11.360(5)
_cell_length_c 14.046(6)
_cell_volume 1497.3(12)
_diffrn_ambient_temperature 290
_diffrn_radiation_probe x-ray
_diffrn_radiation_type MoK\a
_diffrn_radiation_wavelength 0.71069
_exptl_absorpt_coefficient_mu 0.84
_exptl_crystal_density_diffrn 1.64
_refine_ls_goodness_of_fit_ref 1.47
_refine_ls_number_parameters 401
_refine_ls_number_reflns 4109
_refine_ls_R_factor_all 0.083
_refine_ls_R_factor_gt 0.065
_refine_ls_wR_factor_gt 0.083
_cod_data_source_file Acta-Chem-Scand-1993-47-1083.cif
_cod_data_source_block 1
_cod_original_cell_volume 1555.8
_cod_database_code 1559036

loop_
_space_group_symop_id
_space_group_symop_operation_xyz
1 x,y,z
2 -x,-y,-z

loop_
_atom_site_label
_atom_site_type_symbol
_atom_site_thermal_displace_type
_atom_site_fract_x
_atom_site_fract_y
_atom_site_fract_z
_atom_site_occupancy
_atom_site_U_iso_or_equiv
_atom_site_calc_flag
_atom_site_refinement_flags
_atom_site_disorder_assembly
_atom_site_disorder_group
Rh1 Rh Uiso 0.15411(6) 0.27078(5) 0.14995(4) 1.000 0.0320(10) . . . .
Cl1 Cl Uiso 0.4690(7) -0.0801(5) 0.4178(6) 1.000 0.228(5) . . . .
P1 P Uiso 0.2498(2) 0.4692(2) 0.6026(2) 1.000 0.0550(10) . . . .
Cl2 Cl Uiso 0.2606(4) -0.1508(4) 0.3466(4) 1.000 0.133(2) . . . .
F1 F Uiso 0.3836(6) 0.4524(6) 0.6495(4) 1.000 0.080(3) . . . .
N1 N Uiso 0.1387(6) 0.4422(5) 0.1741(4) 1.000 0.035(2) . . . .
N2 N Uiso 0.2329(6) 0.3297(5) 0.0173(4) 1.000 0.038(2) . . . .
F2 F Uiso 0.1140(6) 0.4859(6) 0.5574(4) 1.000 0.089(3) . . . .
F3 F Uiso 0.3158(10) 0.3664(10) 0.5384(7) 1.000 0.181(6) . . . .
N3 N Uiso 0.1564(6) 0.1027(5) 0.1266(5) 1.000 0.039(2) . . . .
F4 F Uiso 0.1778(8) 0.5665(8) 0.6708(6) 1.000 0.142(4) . . . .
N4 N Uiso 0.0667(6) 0.2145(5) 0.2831(4) 1.000 0.037(2) . . . .
F5 F Uiso 0.2981(10) 0.5625(11) 0.5230(8) 1.000 0.184(6) . . . .
F6 F Uiso 0.2035(10) 0.3706(9) 0.6822(7) 1.000 0.161(5) . . . .
C1 C Uiso 0.1390(7) 0.5187(6) 0.0841(5) 1.000 0.037(3) . . . .
C2 C Uiso 0.0839(8) 0.6410(6) 0.0742(6) 1.000 0.046(3) . . . .
C3 C Uiso 0.0823(8) 0.7053(7) -0.0166(7) 1.000 0.050(3) . . . .
C4 C Uiso 0.1360(8) 0.6470(8) -0.0974(7) 1.000 0.053(3) . . . .
C5 C Uiso 0.1890(8) 0.5225(7) -0.0903(6) 1.000 0.047(3) . . . .
C6 C Uiso 0.1932(7) 0.4565(6) 0.0000(5) 1.000 0.036(2) . . . .
C7 C Uiso 0.3060(8) 0.2493(7) -0.0424(5) 1.000 0.043(3) . . . .
C8 C Uiso 0.3938(10) 0.2911(9) -0.1339(7) 1.000 0.071(4) . . . .
C9 C Uiso 0.3133(8) 0.1242(7) -0.0194(6) 1.000 0.045(3) . . . .
C10 C Uiso 0.2436(8) 0.0540(7) 0.0515(6) 1.000 0.045(3) . . . .
C11 C Uiso 0.2720(9) -0.0824(7) 0.0461(7) 1.000 0.064(4) . . . .
C12 C Uiso 0.0598(8) 0.0506(6) 0.1952(6) 1.000 0.042(3) . . . .
C13 C Uiso 0.0004(9) -0.0443(7) 0.1792(8) 1.000 0.057(4) . . . .
C14 C Uiso -0.1040(10) -0.0786(8) 0.2502(8) 1.000 0.067(4) . . . .
C15 C Uiso -0.1513(9) -0.0208(8) 0.3288(8) 1.000 0.063(4) . . . .
C16 C Uiso -0.0950(9) 0.0751(8) 0.3449(7) 1.000 0.058(3) . . . .
C17 C Uiso 0.0094(8) 0.1115(6) 0.2792(6) 1.000 0.042(3) . . . .
C18 C Uiso 0.0815(8) 0.2625(7) 0.3565(5) 1.000 0.040(3) . . . .
C19 C Uiso 0.0385(10) 0.2232(8) 0.4609(6) 1.000 0.063(4) . . . .
C20 C Uiso 0.1719(8) 0.3591(7) 0.3356(5) 1.000 0.040(3) . . . .
C21 C Uiso 0.1437(7) 0.4670(6) 0.2603(5) 1.000 0.039(3) . . . .
C22 C Uiso 0.1472(10) 0.5888(7) 0.2872(7) 1.000 0.061(4) . . . .
C23 C Uiso 0.3151(8) 0.2818(7) 0.3079(6) 1.000 0.046(3) . . . .
C24 C Uiso 0.4362(9) 0.3473(8) 0.2888(6) 1.000 0.056(3) . . . .
C25 C Uiso 0.5626(9) 0.2463(9) 0.2995(7) 1.000 0.059(4) . . . .
C26 C Uiso 0.5772(8) 0.1812(9) 0.2082(7) 1.000 0.058(4) . . . .
C27 C Uiso 0.4573(9) 0.3812(8) 0.1787(7) 1.000 0.059(4) . . . .
C28 C Uiso 0.4602(8) 0.2526(8) 0.1547(6) 1.000 0.050(3) . . . .
C29 C Uiso 0.3309(8) 0.2207(7) 0.2125(6) 1.000 0.047(3) . . . .
C(1) C Uiso 0.4052(12) -0.1988(10) 0.3989(9) 1.000 0.091(5) . . . .
O(1) O Uiso 0.839(4) 0.235(3) 0.845(3) 0.250 0.121(13) . . . .

loop_
_atom_type_symbol
_atom_type_description
_atom_type_scat_dispersion_real
_atom_type_scat_dispersion_imag
_atom_type_scat_source
C C 0.0033 0.0016 ' International Tables Vol C Tables 4.2.6.8 and 6.1.1.4'
Cl Cl 0.1484 0.1585 ' International Tables Vol C Tables 4.2.6.8 and 6.1.1.4'
F F 0.0171 0.0103 ' International Tables Vol C Tables 4.2.6.8 and 6.1.1.4'
N N 0.0061 0.0033 ' International Tables Vol C Tables 4.2.6.8 and 6.1.1.4'
P P 0.1023 0.0942 ' International Tables Vol C Tables 4.2.6.8 and 6.1.1.4'
Rh Rh -1.1178 0.9187 ' International Tables Vol C Tables 4.2.6.8 and 6.1.1.4'

loop_
_geom_angle_atom_site_label_1
_geom_angle_atom_site_label_2
_geom_angle_atom_site_label_3
_geom_angle
_geom_angle_site_symmetry_1
_geom_angle_site_symmetry_2
_geom_angle_site_symmetry_3
_geom_angle_publ_flag
N1 Rh1 N2 81.2(2) . . . yes
N1 Rh1 N3 176.3(3) . . . yes
N1 Rh1 N4 98.3(2) . . . yes
N1 Rh1 C29 89.4(3) . . . yes
N2 Rh1 N3 99.5(3) . . . yes
N2 Rh1 N4 177.4(3) . . . yes
N2 Rh1 C29 104.9(3) . . . yes
N3 Rh1 N4 80.9(3) . . . yes
N3 Rh1 C29 93.9(3) . . . yes
N4 Rh1 C29 77.6(3) . . . yes
F1 P1 F2 179.1(3) . . . yes
F1 P1 F3 93.8(5) . . . yes
F1 P1 F4 87.3(4) . . . yes
F1 P1 F5 95.8(5) . . . yes
F1 P1 F6 83.9(5) . . . yes
F2 P1 F3 86.7(5) . . . yes
F2 P1 F4 92.2(4) . . . yes
F2 P1 F5 84.9(5) . . . yes
F2 P1 F6 95.4(5) . . . yes
F3 P1 F4 176.3(5) . . . yes
F3 P1 F5 95.6(6) . . . yes
F3 P1 F6 82.7(6) . . . yes
F4 P1 F5 87.8(6) . . . yes
F4 P1 F6 93.9(5) . . . yes
F5 P1 F6 178.2(6) . . . yes
Rh1 N1 C21 118.9(5) . . . yes
C1 N1 C21 130.2(6) . . . yes
Rh1 N1 C1 110.5(4) . . . yes
C6 N2 C7 131.5(6) . . . yes
Rh1 N2 C6 113.8(4) . . . yes
Rh1 N2 C7 114.6(5) . . . yes
Rh1 N3 C10 120.9(6) . . . yes
C10 N3 C12 124.6(7) . . . yes
Rh1 N3 C12 114.5(5) . . . yes
Rh1 N4 C17 107.9(4) . . . yes
C17 N4 C18 133.0(6) . . . yes
Rh1 N4 C18 118.6(5) . . . yes
N1 C1 C6 112.2(6) . . . yes
C2 C1 C6 118.7(6) . . . no
N1 C1 C2 128.9(6) . . . yes
C1 C2 C3 124.4(7) . . . no
C2 C3 C4 117.4(8) . . . no
C3 C4 C5 120.1(8) . . . no
C4 C5 C6 123.5(7) . . . no
N2 C6 C1 115.4(6) . . . yes
N2 C6 C5 128.2(6) . . . yes
C1 C6 C5 116.1(6) . . . no
N2 C7 C8 115.6(7) . . . yes
N2 C7 C9 125.2(7) . . . yes
C8 C7 C9 119.0(7) . . . no
C7 C9 C10 136.3(8) . . . no
N3 C10 C9 116.9(7) . . . yes
N3 C10 C11 121.1(7) . . . yes
C9 C10 C11 121.9(8) . . . no
N3 C12 C13 125.3(8) . . . yes
N3 C12 C17 110.1(7) . . . yes
C13 C12 C17 123.9(8) . . . no
C12 C13 C14 118.8(9) . . . no
C13 C14 C15 117.0(10) . . . no
C14 C15 C16 124.8(10) . . . no
C15 C16 C17 121.5(9) . . . no
C12 C17 C16 114.0(8) . . . no
N4 C17 C12 119.5(7) . . . yes
N4 C17 C16 126.3(7) . . . yes
C19 C18 C20 111.4(7) . . . no
N4 C18 C19 127.0(8) . . . yes
N4 C18 C20 120.9(6) . . . yes
C21 C20 C23 117.2(6) . . . no
C18 C20 C21 116.8(7) . . . no
C18 C20 C23 99.7(6) . . . no
C20 C21 C22 116.3(6) . . . no
N1 C21 C20 117.2(6) . . . yes
N1 C21 C22 125.8(7) . . . yes
C20 C23 C24 115.3(7) . . . no
C20 C23 C29 106.7(7) . . . no
C24 C23 C29 109.8(7) . . . no
C23 C24 C25 104.9(7) . . . no
C23 C24 C27 97.2(7) . . . no
C25 C24 C27 108.2(7) . . . no
C24 C25 C26 96.4(7) . . . no
C25 C26 C28 108.8(8) . . . no
C24 C27 C28 94.0(7) . . . no
C26 C28 C27 98.0(7) . . . no
C26 C28 C29 107.2(7) . . . no
C27 C28 C29 107.1(7) . . . no
Rh1 C29 C23 116.4(5) . . . yes
Rh1 C29 C28 118.2(6) . . . yes
C23 C29 C28 96.8(7) . . . no
Cl1 C(1) Cl2 112.4(7) . . . yes

loop_
_geom_bond_atom_site_label_1
_geom_bond_atom_site_label_2
_geom_bond_distance
_geom_bond_site_symmetry_1
_geom_bond_site_symmetry_2
_geom_bond_publ_flag
Rh1 N1 1.988(6) . . yes
Rh1 N2 1.861(5) . . yes
Rh1 N3 1.976(6) . . yes
Rh1 N4 1.875(5) . . yes
Rh1 C29 2.193(9) . . yes
P1 F2 1.670(7) . . yes
P1 F3 1.480(11) . . yes
P1 F4 1.472(9) . . yes
P1 F5 1.465(12) . . yes
P1 F6 1.502(10) . . yes
Cl1 C(1) 1.703(14) . . yes
P1 F1 1.666(7) . . yes
Cl2 C(1) 1.808(14) . . yes
N1 C21 1.300(9) . . yes
N1 C1 1.430(9) . . yes
N2 C6 1.420(9) . . yes
N2 C7 1.268(9) . . yes
N3 C10 1.244(10) . . yes
N3 C12 1.310(10) . . yes
N4 C17 1.430(10) . . yes
N4 C18 1.295(9) . . yes
C1 C2 1.389(10) . . no
C1 C6 1.356(9) . . no
C2 C3 1.381(12) . . no
C3 C4 1.294(13) . . no
C4 C5 1.404(12) . . no
C5 C6 1.389(10) . . no
C7 C9 1.404(11) . . no
C7 C8 1.391(12) . . no
C9 C10 1.299(11) . . no
C10 C11 1.522(11) . . no
C12 C13 1.420(12) . . no
C12 C17 1.347(11) . . no
C13 C14 1.285(15) . . no
C14 C15 1.265(14) . . no
C15 C16 1.410(13) . . no
C16 C17 1.262(13) . . no
C18 C19 1.421(10) . . no
C18 C20 1.518(12) . . no
C20 C21 1.546(10) . . no
C20 C23 1.494(12) . . no
C21 C22 1.495(11) . . no
C23 C29 1.541(11) . . no
C23 C24 1.506(13) . . no
C24 C27 1.495(12) . . no
C24 C25 1.565(14) . . no
C25 C26 1.519(13) . . no
C26 C28 1.628(13) . . no
C27 C28 1.537(13) . . no
C28 C29 1.396(12) . . no

loop_
_geom_torsion_atom_site_label_1
_geom_torsion_atom_site_label_2
_geom_torsion_atom_site_label_3
_geom_torsion_atom_site_label_4
_geom_torsion
_geom_torsion_site_symmetry_1
_geom_torsion_site_symmetry_2
_geom_torsion_site_symmetry_3
_geom_torsion_site_symmetry_4
_geom_torsion_publ_flag
N2 Rh1 N1 C1 23.0(5) . . . . no
N2 Rh1 N1 C21 -150.5(6) . . . . no
N4 Rh1 N1 C1 -154.4(5) . . . . no
N4 Rh1 N1 C21 32.0(6) . . . . no
C29 Rh1 N1 C1 128.2(5) . . . . no
C29 Rh1 N1 C21 -45.4(6) . . . . no
N1 Rh1 N2 C6 -22.1(5) . . . . no
N1 Rh1 N2 C7 161.5(6) . . . . no
N3 Rh1 N2 C6 154.3(5) . . . . no
N3 Rh1 N2 C7 -22.2(6) . . . . no
C29 Rh1 N2 C6 -109.1(5) . . . . no
C29 Rh1 N2 C7 74.4(6) . . . . no
N2 Rh1 N3 C10 26.0(7) . . . . no
N2 Rh1 N3 C12 -153.5(6) . . . . no
N4 Rh1 N3 C10 -156.6(7) . . . . no
N4 Rh1 N3 C12 23.9(6) . . . . no
C29 Rh1 N3 C10 -79.8(7) . . . . no
C29 Rh1 N3 C12 100.7(6) . . . . no
N1 Rh1 N4 C17 154.5(5) . . . . no
N1 Rh1 N4 C18 -32.8(6) . . . . no
N3 Rh1 N4 C17 -21.8(5) . . . . no
N3 Rh1 N4 C18 150.8(6) . . . . no
C29 Rh1 N4 C17 -117.9(5) . . . . no
C29 Rh1 N4 C18 54.8(6) . . . . no
N1 Rh1 C29 C23 42.0(6) . . . . no
N1 Rh1 C29 C28 -72.6(6) . . . . no
N2 Rh1 C29 C23 122.7(6) . . . . no
N2 Rh1 C29 C28 8.1(7) . . . . no
N3 Rh1 C29 C23 -136.4(6) . . . . no
N3 Rh1 C29 C28 109.0(7) . . . . no
N4 Rh1 C29 C23 -56.6(6) . . . . no
N4 Rh1 C29 C28 -171.2(7) . . . . no
Rh1 N1 C1 C2 155.5(7) . . . . no
Rh1 N1 C1 C6 -19.6(8) . . . . no
C21 N1 C1 C2 -31.8(13) . . . . no
C21 N1 C1 C6 153.1(8) . . . . no
Rh1 N1 C21 C20 4.2(9) . . . . no
Rh1 N1 C21 C22 174.0(7) . . . . no
C1 N1 C21 C20 -168.0(7) . . . . no
C1 N1 C21 C22 1.9(13) . . . . no
Rh1 N2 C6 C1 17.4(9) . . . . no
Rh1 N2 C6 C5 -155.1(7) . . . . no
C7 N2 C6 C1 -166.8(8) . . . . no
C7 N2 C6 C5 20.6(14) . . . . no
Rh1 N2 C7 C8 -164.5(7) . . . . no
Rh1 N2 C7 C9 9.7(11) . . . . no
C6 N2 C7 C8 19.8(13) . . . . no
C6 N2 C7 C9 -166.0(8) . . . . no
Rh1 N3 C10 C9 -12.8(11) . . . . no
Rh1 N3 C10 C11 164.1(6) . . . . no
C12 N3 C10 C9 166.7(8) . . . . no
C12 N3 C10 C11 -16.4(13) . . . . no
Rh1 N3 C12 C13 153.3(7) . . . . no
Rh1 N3 C12 C17 -17.7(9) . . . . no
C10 N3 C12 C13 -26.2(13) . . . . no
C10 N3 C12 C17 162.9(8) . . . . no
Rh1 N4 C17 C12 20.6(9) . . . . no
Rh1 N4 C17 C16 -153.1(8) . . . . no
C18 N4 C17 C12 -150.6(9) . . . . no
C18 N4 C17 C16 35.8(14) . . . . no
Rh1 N4 C18 C19 -171.9(7) . . . . no
Rh1 N4 C18 C20 -2.2(10) . . . . no
C17 N4 C18 C19 -1.5(15) . . . . no
C17 N4 C18 C20 168.2(8) . . . . no
N1 C1 C2 C3 -175.9(8) . . . . no
C6 C1 C2 C3 -1.1(13) . . . . no
N1 C1 C6 N2 2.5(10) . . . . no
N1 C1 C6 C5 175.9(7) . . . . no
C2 C1 C6 N2 -173.2(7) . . . . no
C2 C1 C6 C5 0.3(11) . . . . no
C1 C2 C3 C4 0.0(14) . . . . no
C2 C3 C4 C5 1.9(13) . . . . no
C3 C4 C5 C6 -2.9(14) . . . . no
C4 C5 C6 N2 174.1(8) . . . . no
C4 C5 C6 C1 1.6(12) . . . . no
N2 C7 C9 C10 12.7(17) . . . . no
C8 C7 C9 C10 -173.3(11) . . . . no
C7 C9 C10 N3 -10.1(16) . . . . no
C7 C9 C10 C11 173.0(10) . . . . no
N3 C12 C13 C14 -172.8(9) . . . . no
C17 C12 C13 C14 -3.1(14) . . . . no
N3 C12 C17 N4 -1.8(11) . . . . no
N3 C12 C17 C16 172.6(8) . . . . no
C13 C12 C17 N4 -172.9(8) . . . . no
C13 C12 C17 C16 1.5(13) . . . . no
C12 C13 C14 C15 3.2(15) . . . . no
C13 C14 C15 C16 -2.1(16) . . . . no
C14 C15 C16 C17 0.6(16) . . . . no
C15 C16 C17 N4 173.7(8) . . . . no
C15 C16 C17 C12 -0.3(13) . . . . no
N4 C18 C20 C21 50.4(10) . . . . no
N4 C18 C20 C23 -77.0(9) . . . . no
C19 C18 C20 C21 -138.5(7) . . . . no
C19 C18 C20 C23 94.2(8) . . . . no
C18 C20 C21 N1 -49.8(9) . . . . no
C18 C20 C21 C22 139.5(7) . . . . no
C23 C20 C21 N1 68.5(10) . . . . no
C23 C20 C21 C22 -102.3(8) . . . . no
C18 C20 C23 C24 -175.7(6) . . . . no
C18 C20 C23 C29 62.2(7) . . . . no
C21 C20 C23 C24 57.2(9) . . . . no
C21 C20 C23 C29 -64.9(8) . . . . no
C20 C23 C24 C25 160.7(7) . . . . no
C20 C23 C24 C27 -88.3(8) . . . . no
C29 C23 C24 C25 -78.8(8) . . . . no
C29 C23 C24 C27 32.2(8) . . . . no
C20 C23 C29 Rh1 2.6(8) . . . . no
C20 C23 C29 C28 128.7(7) . . . . no
C24 C23 C29 Rh1 -123.0(6) . . . . no
C24 C23 C29 C28 3.2(8) . . . . no
C23 C24 C25 C26 65.9(8) . . . . no
C27 C24 C25 C26 -37.0(9) . . . . no
C23 C24 C27 C28 -49.8(7) . . . . no
C25 C24 C27 C28 58.5(9) . . . . no
C24 C25 C26 C28 0.9(9) . . . . no
C25 C26 C28 C27 32.8(9) . . . . no
C25 C26 C28 C29 -78.0(9) . . . . no
C24 C27 C28 C26 -50.9(7) . . . . no
C24 C27 C28 C29 59.9(8) . . . . no
C26 C28 C29 Rh1 -168.6(5) . . . . no
C26 C28 C29 C23 66.5(8) . . . . no
C27 C28 C29 Rh1 87.0(7) . . . . no
C27 C28 C29 C23 -37.9(8) . . . . no
